data_4118170
loop_
_publ_author_name
'Virginia Valderrey'
'Eduardo C. Escudero-Ad\'an'
'Pablo Ballester'

_publ_section_title
;
 Polyatomic Anion Assistance in the Assembly of [2]Pseudorotaxanes
;
_journal_name_full 'Journal of the American Chemical Society'
_journal_page_first 10733
_journal_page_last 10736
_journal_paper_doi 10.1021/ja301900s
_journal_volume 134
_journal_year 2012
_chemical_formula_sum 'C112 H127 N13 O3 S'
_chemical_formula_weight 1735.33
_chemical_name_systematic
; 
 ? 
;
_space_group_IT_number 14
_symmetry_cell_setting monoclinic
_symmetry_space_group_name_Hall '-P 2yn'
_symmetry_space_group_name_H-M 'P 1 21/n 1'
_atom_sites_solution_hydrogens geom
_atom_sites_solution_primary direct
_atom_sites_solution_secondary difmap
_audit_creation_method SHELXL-97
_cell_angle_alpha 90.00
_cell_angle_beta 110.876(3)
_cell_angle_gamma 90.00
_cell_formula_units_Z 4
_cell_length_a 20.4048(18)
_cell_length_b 24.623(2)
_cell_length_c 21.1059(17)
_cell_measurement_reflns_used 9933
_cell_measurement_temperature 100(2)
_cell_measurement_theta_max 24.04
_cell_measurement_theta_min 2.38
_cell_volume 9908.1(14)
_computing_cell_refinement 'Bruker APEX2 v2011.4-0'
_computing_data_collection 'Bruker APEX2 v2011.4-0'
_computing_data_reduction 'Bruker SAINT V7.60A'
_computing_molecular_graphics 'Bruker SHELXTL'
_computing_publication_material 'Bruker SHELXTL'
_computing_structure_refinement 'SHELXS-97 (Sheldrick, 2008)'
_computing_structure_solution Sir2011
_diffrn_ambient_temperature 100(2)
_diffrn_detector_area_resol_mean 512
_diffrn_detector_type '4K CCD area detector APEX II'
_diffrn_measured_fraction_theta_full 0.951
_diffrn_measured_fraction_theta_max 0.951
_diffrn_measurement_device_type 'Kappa 4-axis goniometer bruker-nonius'
_diffrn_measurement_method
;
 Fullsphere data collection, phi and omega scans
;
_diffrn_measurement_specimen_support 'magnetic support whith MicroMount'
_diffrn_radiation_monochromator 'Multilayer Montel 200 mirrors'
_diffrn_radiation_type MoK\a
_diffrn_radiation_wavelength 0.71073
_diffrn_reflns_av_R_equivalents 0.1537
_diffrn_reflns_av_sigmaI/netI 0.1447
_diffrn_reflns_limit_h_max 23
_diffrn_reflns_limit_h_min -23
_diffrn_reflns_limit_k_max 29
_diffrn_reflns_limit_k_min -28
_diffrn_reflns_limit_l_max 25
_diffrn_reflns_limit_l_min -24
_diffrn_reflns_number 135104
_diffrn_reflns_theta_full 24.98
_diffrn_reflns_theta_max 24.98
_diffrn_reflns_theta_min 1.19
_diffrn_source 'rotating anode X-ray tube'
_diffrn_source_current 70
_diffrn_source_power 50
_diffrn_source_size '3 mm x 0.3 mm fine focus'
_diffrn_source_type 'Bruker-Nonius FR 591'
_exptl_absorpt_coefficient_mu 0.091
_exptl_absorpt_correction_T_max 0.9955
_exptl_absorpt_correction_T_min 0.9820
_exptl_absorpt_correction_type empirical
_exptl_absorpt_process_details
; 
 SADABS Version 2008/1 Bruker-Nonius
 Blessing, Acta Cryst. (1995) A51 33-38
;
_exptl_crystal_colour yellow
_exptl_crystal_density_diffrn 1.163
_exptl_crystal_description Block
_exptl_crystal_F_000 3720
_exptl_crystal_size_max 0.20
_exptl_crystal_size_mid 0.10
_exptl_crystal_size_min 0.05
_refine_diff_density_max 0.943
_refine_diff_density_min -0.842
_refine_diff_density_rms 0.129
_refine_ls_extinction_method none
_refine_ls_goodness_of_fit_ref 1.036
_refine_ls_hydrogen_treatment noref
_refine_ls_matrix_type full
_refine_ls_number_parameters 1341
_refine_ls_number_reflns 16540
_refine_ls_number_restraints 582
_refine_ls_restrained_S_all 1.029
_refine_ls_R_factor_all 0.2779
_refine_ls_R_factor_gt 0.1373
_refine_ls_shift/su_max 0.001
_refine_ls_shift/su_mean 0.000
_refine_ls_structure_factor_coef Fsqd
_refine_ls_weighting_details 'calc w=1/[\s^2^(Fo^2^)+(0.1827P)^2^+41.1720P] where P=(Fo^2^+2Fc^2^)/3'
_refine_ls_weighting_scheme calc
_refine_ls_wR_factor_gt 0.3502
_refine_ls_wR_factor_ref 0.4406
_reflns_number_gt 6649
_reflns_number_total 16540
_reflns_threshold_expression >2sigma(I)
_cod_data_source_file ja301900s_si_002.cif
_cod_data_source_block vv0018p21n
_cod_original_cell_volume 9908.1(15)
_cod_database_code 4118170

loop_
_symmetry_equiv_pos_as_xyz
'x, y, z'
'-x+1/2, y+1/2, -z+1/2'
'-x, -y, -z'
'x-1/2, -y-1/2, z-1/2'

loop_
_atom_site_label
_atom_site_type_symbol
_atom_site_fract_x
_atom_site_fract_y
_atom_site_fract_z
_atom_site_U_iso_or_equiv
_atom_site_adp_type
_atom_site_occupancy
_atom_site_symmetry_multiplicity
_atom_site_calc_flag
_atom_site_refinement_flags
_atom_site_disorder_assembly
_atom_site_disorder_group
C1 C 0.8300(4) 0.8672(3) 0.2366(3) 0.0405(19) Uani 1 1 d . . .
C2 C 0.7767(4) 0.8973(3) 0.1943(4) 0.049(2) Uani 1 1 d . . .
H2 H 0.7428 0.9163 0.2070 0.058 Uiso 1 1 calc R . .
C3 C 0.7797(4) 0.8957(3) 0.1281(4) 0.046(2) Uani 1 1 d . . .
H3 H 0.7480 0.9130 0.0889 0.056 Uiso 1 1 calc R . .
C4 C 0.8367(4) 0.8646(3) 0.1311(3) 0.0394(18) Uani 1 1 d . . .
C5 C 0.8648(4) 0.8470(3) 0.0767(3) 0.0361(18) Uani 1 1 d . . .
C6 C 0.8661(4) 0.7846(3) 0.0713(3) 0.0320(17) Uani 1 1 d . . .
C7 C 0.8259(4) 0.7503(3) 0.0956(3) 0.0388(18) Uani 1 1 d . . .
H7 H 0.7969 0.7662 0.1173 0.047 Uiso 1 1 calc R . .
C8 C 0.8261(4) 0.6954(3) 0.0896(3) 0.0400(18) Uani 1 1 d . . .
H8 H 0.7983 0.6735 0.1073 0.048 Uiso 1 1 calc R . .
C9 C 0.8684(4) 0.6711(3) 0.0567(3) 0.0372(18) Uani 1 1 d . . .
C10 C 0.9071(4) 0.7046(3) 0.0300(3) 0.0346(17) Uani 1 1 d . . .
H10 H 0.9344 0.6890 0.0064 0.042 Uiso 1 1 calc R . .
C11 C 0.9063(4) 0.7599(3) 0.0377(3) 0.0381(18) Uani 1 1 d . . .
H11 H 0.9337 0.7820 0.0198 0.046 Uiso 1 1 calc R . .
C12 C 0.8709(4) 0.6134(3) 0.0519(4) 0.043(2) Uani 1 1 d . . .
C13 C 0.8744(4) 0.5648(3) 0.0498(4) 0.0423(19) Uani 1 1 d . . .
C14 C 0.8128(4) 0.8678(3) 0.0085(3) 0.0413(19) Uani 1 1 d . . .
H14A H 0.7663 0.8523 0.0005 0.062 Uiso 1 1 calc R . .
H14B H 0.8288 0.8569 -0.0282 0.062 Uiso 1 1 calc R . .
H14C H 0.8101 0.9075 0.0097 0.062 Uiso 1 1 calc R . .
C15 C 0.9362(4) 0.8694(3) 0.0897(3) 0.0327(17) Uani 1 1 d . . .
C16 C 0.9599(4) 0.9101(3) 0.0570(3) 0.0398(19) Uani 1 1 d . . .
H16 H 0.9312 0.9323 0.0209 0.048 Uiso 1 1 calc R . .
C17 C 1.0325(4) 0.9126(3) 0.0864(3) 0.0380(18) Uani 1 1 d . . .
H17 H 1.0619 0.9370 0.0740 0.046 Uiso 1 1 calc R . .
C18 C 1.0550(4) 0.8734(3) 0.1367(3) 0.0383(18) Uani 1 1 d . . .
C19 C 1.1275(4) 0.8546(3) 0.1807(3) 0.0403(19) Uani 1 1 d . . .
C20 C 1.1323(4) 0.7932(3) 0.1759(3) 0.044(2) Uani 1 1 d . . .
H20A H 1.1814 0.7819 0.1970 0.066 Uiso 1 1 calc R . .
H20B H 1.1146 0.7823 0.1281 0.066 Uiso 1 1 calc R . .
H20C H 1.1042 0.7759 0.1994 0.066 Uiso 1 1 calc R . .
C21 C 1.1818(4) 0.8807(3) 0.1544(4) 0.051(2) Uani 1 1 d . . .
H21A H 1.2290 0.8680 0.1818 0.076 Uiso 1 1 calc R . .
H21B H 1.1798 0.9203 0.1577 0.076 Uiso 1 1 calc R . .
H21C H 1.1712 0.8703 0.1069 0.076 Uiso 1 1 calc R . .
C22 C 1.1457(4) 0.8713(3) 0.2541(3) 0.0389(18) Uani 1 1 d . . .
C23 C 1.1972(4) 0.9030(3) 0.2959(3) 0.048(2) Uani 1 1 d . . .
H23 H 1.2300 0.9235 0.2832 0.057 Uiso 1 1 calc R . .
C24 C 1.1939(4) 0.9005(3) 0.3620(3) 0.050(2) Uani 1 1 d . . .
H24 H 1.2251 0.9182 0.4012 0.060 Uiso 1 1 calc R . .
C25 C 1.1392(4) 0.8688(3) 0.3597(3) 0.0371(18) Uani 1 1 d . . .
C26 C 1.1128(4) 0.8502(3) 0.4139(3) 0.0357(18) Uani 1 1 d . . .
C27 C 1.1120(4) 0.7884(3) 0.4201(3) 0.0347(18) Uani 1 1 d . . .
C28 C 1.1528(4) 0.7561(3) 0.3952(3) 0.0406(19) Uani 1 1 d . . .
H28 H 1.1810 0.7726 0.3732 0.049 Uiso 1 1 calc R . .
C29 C 1.1532(4) 0.7001(3) 0.4016(4) 0.044(2) Uani 1 1 d . . .
H29 H 1.1801 0.6786 0.3825 0.053 Uiso 1 1 calc R . .
C30 C 1.1139(4) 0.6749(3) 0.4365(3) 0.0351(17) Uani 1 1 d . . .
C31 C 1.0753(4) 0.7078(3) 0.4627(3) 0.0407(19) Uani 1 1 d . . .
H31 H 1.0487 0.6918 0.4868 0.049 Uiso 1 1 calc R . .
C32 C 1.0743(4) 0.7629(3) 0.4549(3) 0.0376(18) Uani 1 1 d . . .
H32 H 1.0471 0.7844 0.4737 0.045 Uiso 1 1 calc R . .
C33 C 1.1157(4) 0.6171(3) 0.4428(4) 0.043(2) Uani 1 1 d . . .
C34 C 1.1192(4) 0.5680(3) 0.4470(4) 0.0432(19) Uani 1 1 d . . .
C35 C 1.1632(4) 0.8733(3) 0.4822(3) 0.045(2) Uani 1 1 d . . .
H35A H 1.1644 0.9130 0.4795 0.068 Uiso 1 1 calc R . .
H35B H 1.2105 0.8588 0.4916 0.068 Uiso 1 1 calc R . .
H35C H 1.1467 0.8627 0.5187 0.068 Uiso 1 1 calc R . .
C36 C 1.0396(4) 0.8712(3) 0.4017(3) 0.0386(19) Uani 1 1 d . . .
C37 C 1.0149(4) 0.9106(3) 0.4334(3) 0.0412(19) Uani 1 1 d . . .
H37 H 1.0428 0.9333 0.4692 0.049 Uiso 1 1 calc R . .
C38 C 0.9416(5) 0.9115(3) 0.4040(3) 0.048(2) Uani 1 1 d . . .
H38 H 0.9116 0.9353 0.4165 0.058 Uiso 1 1 calc R . .
C39 C 0.9196(4) 0.8719(3) 0.3535(3) 0.044(2) Uani 1 1 d . . .
C40 C 0.8490(4) 0.8506(3) 0.3111(3) 0.0411(19) Uani 1 1 d . . .
C41 C 0.8462(4) 0.7895(3) 0.3164(4) 0.050(2) Uani 1 1 d . . .
H41A H 0.7972 0.7773 0.2975 0.075 Uiso 1 1 calc R . .
H41B H 0.8665 0.7787 0.3642 0.075 Uiso 1 1 calc R . .
H41C H 0.8729 0.7727 0.2911 0.075 Uiso 1 1 calc R . .
C42 C 0.7937(4) 0.8755(3) 0.3367(4) 0.053(2) Uani 1 1 d . . .
H42A H 0.7947 0.9152 0.3334 0.080 Uiso 1 1 calc R . .
H42B H 0.8041 0.8651 0.3841 0.080 Uiso 1 1 calc R . .
H42C H 0.7470 0.8621 0.3090 0.080 Uiso 1 1 calc R . .
C43 C 0.8522(4) 0.2134(3) 0.2431(4) 0.050(2) Uani 1 1 d . . .
C44 C 0.7977(4) 0.1837(3) 0.2018(4) 0.056(2) Uani 1 1 d . . .
H44 H 0.7620 0.1668 0.2141 0.067 Uiso 1 1 calc R . .
C45 C 0.8036(4) 0.1824(3) 0.1377(4) 0.050(2) Uani 1 1 d . . .
H45 H 0.7716 0.1653 0.0985 0.060 Uiso 1 1 calc R . .
C46 C 0.8626(4) 0.2098(3) 0.1405(3) 0.0364(18) Uani 1 1 d . . .
C47 C 0.8899(4) 0.2278(3) 0.0862(3) 0.0360(18) Uani 1 1 d . . .
C48 C 0.8869(4) 0.2893(3) 0.0776(3) 0.0390(19) Uani 1 1 d . . .
C49 C 0.8498(4) 0.3221(3) 0.1052(3) 0.0385(18) Uani 1 1 d . . .
H49 H 0.8243 0.3060 0.1302 0.046 Uiso 1 1 calc R . .
C50 C 0.8484(4) 0.3775(3) 0.0977(4) 0.0413(19) Uani 1 1 d . . .
H50 H 0.8228 0.3991 0.1182 0.050 Uiso 1 1 calc R . .
C51 C 0.8845(4) 0.4025(3) 0.0601(4) 0.044(2) Uani 1 1 d . . .
C52 C 0.9205(4) 0.3691(3) 0.0300(4) 0.051(2) Uani 1 1 d . . .
H52 H 0.9445 0.3848 0.0033 0.062 Uiso 1 1 calc R . .
C53 C 0.9216(4) 0.3141(3) 0.0386(4) 0.049(2) Uani 1 1 d . . .
H53 H 0.9464 0.2921 0.0177 0.059 Uiso 1 1 calc R . .
C54 C 0.8824(4) 0.4598(3) 0.0545(4) 0.044(2) Uani 1 1 d . . .
C55 C 0.8794(4) 0.5088(3) 0.0511(4) 0.047(2) Uani 1 1 d . . .
C56 C 0.8431(4) 0.2009(3) 0.0184(3) 0.048(2) Uani 1 1 d . . .
H56A H 0.8481 0.1613 0.0224 0.073 Uiso 1 1 calc R . .
H56B H 0.8580 0.2135 -0.0185 0.073 Uiso 1 1 calc R . .
H56C H 0.7940 0.2108 0.0085 0.073 Uiso 1 1 calc R . .
C57 C 0.9646(4) 0.2086(3) 0.1007(3) 0.0380(19) Uani 1 1 d . . .
C58 C 0.9916(4) 0.1687(3) 0.0723(3) 0.0390(19) Uani 1 1 d . . .
H58 H 0.9654 0.1437 0.0384 0.047 Uiso 1 1 calc R . .
C59 C 1.0646(4) 0.1710(3) 0.1016(3) 0.046(2) Uani 1 1 d . . .
H59 H 1.0964 0.1480 0.0906 0.055 Uiso 1 1 calc R . .
C60 C 1.0830(4) 0.2120(3) 0.1492(3) 0.0416(19) Uani 1 1 d . . .
C61 C 1.1531(4) 0.2345(3) 0.1917(4) 0.046(2) Uani 1 1 d . . .
C62 C 1.1531(4) 0.2974(3) 0.1874(4) 0.055(2) Uani 1 1 d . . .
H62A H 1.1409 0.3085 0.1400 0.082 Uiso 1 1 calc R . .
H62B H 1.1998 0.3112 0.2142 0.082 Uiso 1 1 calc R . .
H62C H 1.1185 0.3122 0.2052 0.082 Uiso 1 1 calc R . .
C63 C 1.2097(4) 0.2130(4) 0.1655(4) 0.068(3) Uani 1 1 d . . .
H63A H 1.2132 0.1734 0.1707 0.101 Uiso 1 1 calc R . .
H63B H 1.2550 0.2295 0.1916 0.101 Uiso 1 1 calc R . .
H63C H 1.1970 0.2224 0.1174 0.101 Uiso 1 1 calc R . .
C64 C 1.1732(4) 0.2172(3) 0.2658(4) 0.0438(19) Uani 1 1 d . . .
C65 C 1.2295(4) 0.1898(3) 0.3083(4) 0.052(2) Uani 1 1 d . . .
H65 H 1.2662 0.1744 0.2965 0.063 Uiso 1 1 calc R . .
C66 C 1.2240(4) 0.1882(3) 0.3740(4) 0.047(2) Uani 1 1 d . . .
H66 H 1.2565 0.1717 0.4135 0.056 Uiso 1 1 calc R . .
C67 C 1.1635(4) 0.2147(3) 0.3697(3) 0.0403(19) Uani 1 1 d . . .
C68 C 1.1336(4) 0.2306(3) 0.4243(3) 0.0388(19) Uani 1 1 d . . .
C69 C 1.1349(4) 0.2926(3) 0.4318(3) 0.0389(19) Uani 1 1 d . . .
C70 C 1.1712(4) 0.3275(3) 0.4029(3) 0.0351(17) Uani 1 1 d . . .
H70 H 1.1977 0.3125 0.3781 0.042 Uiso 1 1 calc R . .
C71 C 1.1693(4) 0.3832(3) 0.4099(3) 0.0389(18) Uani 1 1 d . . .
H71 H 1.1941 0.4057 0.3896 0.047 Uiso 1 1 calc R . .
C72 C 1.1317(4) 0.4067(3) 0.4459(4) 0.0423(19) Uani 1 1 d . . .
C73 C 1.0978(5) 0.3719(3) 0.4775(4) 0.057(2) Uani 1 1 d . . .
H73 H 1.0737 0.3870 0.5044 0.068 Uiso 1 1 calc R . .
C74 C 1.0988(4) 0.3167(3) 0.4700(4) 0.051(2) Uani 1 1 d . . .
H74 H 1.0747 0.2943 0.4911 0.061 Uiso 1 1 calc R . .
C75 C 1.1273(4) 0.4647(3) 0.4497(4) 0.044(2) Uani 1 1 d . . .
C76 C 1.1225(4) 0.5134(4) 0.4489(4) 0.049(2) Uani 1 1 d . . .
C77 C 1.1815(5) 0.2066(3) 0.4924(4) 0.054(2) Uani 1 1 d . . .
H77A H 1.1634 0.2164 0.5280 0.081 Uiso 1 1 calc R . .
H77B H 1.2291 0.2212 0.5038 0.081 Uiso 1 1 calc R . .
H77C H 1.1827 0.1670 0.4887 0.081 Uiso 1 1 calc R . .
C78 C 1.0606(4) 0.2103(3) 0.4087(3) 0.0356(18) Uani 1 1 d . . .
C79 C 1.0345(4) 0.1695(3) 0.4385(3) 0.0421(19) Uani 1 1 d . . .
H79 H 1.0616 0.1455 0.4731 0.050 Uiso 1 1 calc R . .
C80 C 0.9617(4) 0.1700(3) 0.4089(3) 0.0425(19) Uani 1 1 d . . .
H80 H 0.9307 0.1462 0.4200 0.051 Uiso 1 1 calc R . .
C81 C 0.9422(4) 0.2105(3) 0.3609(3) 0.0411(19) Uani 1 1 d . . .
C82 C 0.8711(4) 0.2316(3) 0.3173(4) 0.048(2) Uani 1 1 d . . .
C83 C 0.8694(4) 0.2935(3) 0.3205(4) 0.051(2) Uani 1 1 d . . .
H83A H 0.8808 0.3050 0.3677 0.077 Uiso 1 1 calc R . .
H83B H 0.8224 0.3065 0.2931 0.077 Uiso 1 1 calc R . .
H83C H 0.9038 0.3087 0.3028 0.077 Uiso 1 1 calc R . .
C84 C 0.8158(4) 0.2099(4) 0.3438(4) 0.067(3) Uani 1 1 d . . .
H84A H 0.8137 0.1703 0.3399 0.100 Uiso 1 1 calc R . .
H84B H 0.7700 0.2254 0.3172 0.100 Uiso 1 1 calc R . .
H84C H 0.8282 0.2203 0.3915 0.100 Uiso 1 1 calc R . .
N1 N 0.8680(3) 0.8471(2) 0.1982(3) 0.0364(15) Uani 1 1 d . . .
H1 H 0.9057 0.8267 0.2138 0.044 Uiso 1 1 calc R . .
N2 N 0.9949(3) 0.8482(2) 0.1381(3) 0.0329(14) Uani 1 1 d . . .
H2A H 0.9945 0.8219 0.1663 0.039 Uiso 1 1 calc R . .
N3 N 1.1086(3) 0.8508(2) 0.2926(3) 0.0380(15) Uani 1 1 d . . .
H3A H 1.0715 0.8297 0.2772 0.046 Uiso 1 1 calc R . .
N4 N 0.9819(3) 0.8483(2) 0.3535(3) 0.0372(15) Uani 1 1 d . . .
H4 H 0.9839 0.8220 0.3260 0.045 Uiso 1 1 calc R . .
N5 N 0.8929(3) 0.2289(2) 0.2069(3) 0.0385(15) Uani 1 1 d . . .
H5 H 0.9319 0.2479 0.2228 0.046 Uiso 1 1 calc R . .
N6 N 1.0212(3) 0.2339(2) 0.1484(3) 0.0383(15) Uani 1 1 d . . .
H6 H 1.0179 0.2607 0.1748 0.046 Uiso 1 1 calc R . .
N7 N 1.1316(3) 0.2318(2) 0.3034(3) 0.0391(15) Uani 1 1 d . . .
H7A H 1.0913 0.2491 0.2873 0.047 Uiso 1 1 calc R . .
N8 N 1.0038(3) 0.2344(2) 0.3616(3) 0.0362(15) Uani 1 1 d . . .
H8A H 1.0061 0.2614 0.3352 0.043 Uiso 1 1 calc R . .
C1A C 0.9709(4) 0.6829(3) 0.2920(3) 0.049(2) Uani 1 1 d . . .
H1A H 0.9563 0.7019 0.3239 0.058 Uiso 1 1 calc R . .
C2A C 0.9712(4) 0.6278(3) 0.2925(4) 0.049(2) Uani 1 1 d . . .
C3A C 0.9942(4) 0.5986(4) 0.2478(4) 0.053(2) Uani 1 1 d . . .
H3A1 H 0.9945 0.5600 0.2476 0.064 Uiso 1 1 calc R . .
C4A C 1.0168(4) 0.6289(4) 0.2033(4) 0.049(2) Uani 1 1 d . . .
C5A C 1.0132(4) 0.6836(4) 0.2021(4) 0.051(2) Uani 1 1 d . . .
H5A H 1.0263 0.7029 0.1695 0.061 Uiso 1 1 calc R . .
C6A C 0.9457(6) 0.5988(4) 0.3440(4) 0.071(3) Uani 1 1 d . . .
C7A C 0.9205(7) 0.5172(4) 0.3947(6) 0.104(4) Uani 1 1 d . . .
H7A1 H 0.9517 0.5272 0.4411 0.125 Uiso 1 1 calc R . .
H7A2 H 0.8722 0.5288 0.3891 0.125 Uiso 1 1 calc R . .
C8A C 0.9217(7) 0.4585(5) 0.3866(6) 0.103(4) Uani 1 1 d . . .
H8A1 H 0.8949 0.4488 0.3394 0.155 Uiso 1 1 calc R . .
H8A2 H 0.9007 0.4409 0.4165 0.155 Uiso 1 1 calc R . .
H8A3 H 0.9703 0.4462 0.3986 0.155 Uiso 1 1 calc R . .
C9A C 1.0453(5) 0.6027(4) 0.1523(4) 0.068(3) Uani 1 1 d . A .
C10A C 1.0626(9) 0.5145(8) 0.0981(10) 0.057(3) Uani 0.50 1 d PU A 1
H10A H 1.0471 0.5336 0.0539 0.069 Uiso 0.50 1 calc PR A 1
H10B H 1.0403 0.4783 0.0929 0.069 Uiso 0.50 1 calc PR A 1
C11A C 1.1424(12) 0.5116(10) 0.1310(12) 0.097(4) Uani 0.50 1 d PU A 1
H11A H 1.1561 0.4755 0.1509 0.146 Uiso 0.50 1 calc PR A 1
H11B H 1.1588 0.5392 0.1666 0.146 Uiso 0.50 1 calc PR A 1
H11C H 1.1635 0.5182 0.0966 0.146 Uiso 0.50 1 calc PR A 1
C10' C 1.0859(10) 0.5235(5) 0.1109(9) 0.057(3) Uani 0.50 1 d PDU A 2
H10H H 1.1331 0.5397 0.1222 0.069 Uiso 0.50 1 calc PR A 2
H10I H 1.0588 0.5312 0.0626 0.069 Uiso 0.50 1 calc PR A 2
C11' C 1.0926(13) 0.4616(5) 0.1222(12) 0.097(4) Uani 0.50 1 d PDU A 2
H11R H 1.0467 0.4463 0.1173 0.146 Uiso 0.50 1 calc PR A 2
H11S H 1.1260 0.4540 0.1679 0.146 Uiso 0.50 1 calc PR A 2
H11T H 1.1095 0.4451 0.0886 0.146 Uiso 0.50 1 calc PR A 2
N1C N 0.0018(6) 0.9576(5) 0.7521(6) 0.1001(15) Uani 0.75 1 d PDU B 1
C1C C -0.0529(8) 0.9261(6) 0.7678(8) 0.1007(18) Uani 0.75 1 d PDU B 1
H1C1 H -0.0293 0.8966 0.7996 0.121 Uiso 0.75 1 calc PR B 1
H1C2 H -0.0839 0.9089 0.7254 0.121 Uiso 0.75 1 calc PR B 1
C2C C -0.0989(7) 0.9577(7) 0.7986(9) 0.102(2) Uani 0.75 1 d PDU B 1
H2C1 H -0.0746 0.9598 0.8483 0.123 Uiso 0.75 1 calc PR B 1
H2C2 H -0.1051 0.9952 0.7806 0.123 Uiso 0.75 1 calc PR B 1
C3C C -0.1679(7) 0.9332(7) 0.7842(8) 0.101(2) Uani 0.75 1 d PDU B 1
H3C1 H -0.1610 0.8935 0.7908 0.121 Uiso 0.75 1 calc PR B 1
H3C2 H -0.1954 0.9391 0.7355 0.121 Uiso 0.75 1 calc PR B 1
C4C C -0.2128(8) 0.9520(7) 0.8246(8) 0.100(3) Uani 0.75 1 d PDU B 1
H4C1 H -0.1901 0.9414 0.8722 0.150 Uiso 0.75 1 calc PR B 1
H4C2 H -0.2592 0.9351 0.8060 0.150 Uiso 0.75 1 calc PR B 1
H4C3 H -0.2178 0.9916 0.8214 0.150 Uiso 0.75 1 calc PR B 1
C5C C 0.0496(8) 0.9895(6) 0.8115(6) 0.096(2) Uani 0.75 1 d PDU B 1
H5C1 H 0.0226 1.0194 0.8220 0.116 Uiso 0.75 1 calc PR B 1
H5C2 H 0.0876 1.0060 0.7990 0.116 Uiso 0.75 1 calc PR B 1
C6C C 0.0827(7) 0.9535(7) 0.8761(7) 0.093(2) Uani 0.75 1 d PDU B 1
H6C1 H 0.0499 0.9493 0.9008 0.111 Uiso 0.75 1 calc PR B 1
H6C2 H 0.0949 0.9171 0.8638 0.111 Uiso 0.75 1 calc PR B 1
C7C C 0.1474(7) 0.9836(6) 0.9186(6) 0.087(2) Uani 0.75 1 d PDU B 1
H7C1 H 0.1848 0.9774 0.8996 0.104 Uiso 0.75 1 calc PR B 1
H7C2 H 0.1371 1.0230 0.9156 0.104 Uiso 0.75 1 calc PR B 1
C8C C 0.1741(7) 0.9670(6) 0.9916(6) 0.079(3) Uani 0.75 1 d PDU B 1
H8C1 H 0.1822 0.9277 0.9948 0.119 Uiso 0.75 1 calc PR B 1
H8C2 H 0.1393 0.9764 1.0120 0.119 Uiso 0.75 1 calc PR B 1
H8C3 H 0.2181 0.9860 1.0157 0.119 Uiso 0.75 1 calc PR B 1
C9C C 0.0467(8) 0.9179(6) 0.7314(8) 0.1072(19) Uani 0.75 1 d PDU B 1
H9C1 H 0.0148 0.8921 0.6987 0.129 Uiso 0.75 1 calc PR B 1
H9C2 H 0.0739 0.8966 0.7721 0.129 Uiso 0.75 1 calc PR B 1
C10C C 0.0984(8) 0.9395(7) 0.6997(9) 0.116(2) Uani 0.75 1 d PDU B 1
H10C H 0.1118 0.9068 0.6800 0.139 Uiso 0.75 1 calc PR B 1
H10D H 0.0685 0.9611 0.6605 0.139 Uiso 0.75 1 calc PR B 1
C11C C 0.1648(8) 0.9715(8) 0.7260(10) 0.126(3) Uani 0.75 1 d PDU B 1
H11D H 0.1914 0.9613 0.7737 0.151 Uiso 0.75 1 calc PR B 1
H11E H 0.1540 1.0108 0.7246 0.151 Uiso 0.75 1 calc PR B 1
C12C C 0.2088(10) 0.9595(9) 0.6820(10) 0.135(4) Uani 0.75 1 d PDU B 1
H12A H 0.2026 0.9215 0.6675 0.203 Uiso 0.75 1 calc PR B 1
H12B H 0.2584 0.9663 0.7083 0.203 Uiso 0.75 1 calc PR B 1
H12C H 0.1935 0.9831 0.6420 0.203 Uiso 0.75 1 calc PR B 1
C13C C -0.0336(9) 0.9961(6) 0.6948(7) 0.102(2) Uani 0.75 1 d PDU B 1
H13A H 0.0019 1.0221 0.6913 0.122 Uiso 0.75 1 calc PR B 1
H13B H -0.0689 1.0172 0.7066 0.122 Uiso 0.75 1 calc PR B 1
C14C C -0.0701(8) 0.9704(7) 0.6248(8) 0.102(2) Uani 0.75 1 d PDU B 1
H14D H -0.0420 0.9388 0.6202 0.123 Uiso 0.75 1 calc PR B 1
H14E H -0.0708 0.9971 0.5896 0.123 Uiso 0.75 1 calc PR B 1
C15C C -0.1455(8) 0.9513(7) 0.6115(7) 0.105(3) Uani 0.75 1 d PDU B 1
H15A H -0.1671 0.9738 0.6377 0.126 Uiso 0.75 1 calc PR B 1
H15B H -0.1454 0.9130 0.6258 0.126 Uiso 0.75 1 calc PR B 1
C16C C -0.1892(9) 0.9569(7) 0.5322(8) 0.108(4) Uani 0.75 1 d PDU B 1
H16A H -0.2047 0.9946 0.5218 0.162 Uiso 0.75 1 calc PR B 1
H16B H -0.2303 0.9330 0.5198 0.162 Uiso 0.75 1 calc PR B 1
H16C H -0.1596 0.9466 0.5065 0.162 Uiso 0.75 1 calc PR B 1
N1" N -0.0067(9) 0.9582(10) 0.7469(8) 0.0718(18) Uani 0.25 1 d PDU C 2
C1" C -0.0450(12) 0.9988(11) 0.7722(16) 0.073(2) Uani 0.25 1 d PDU C 2
H1"1 H -0.0731 1.0220 0.7338 0.087 Uiso 0.25 1 calc PR C 2
H1"2 H -0.0104 1.0225 0.8057 0.087 Uiso 0.25 1 calc PR C 2
C2" C -0.0937(10) 0.9742(16) 0.8053(13) 0.074(2) Uani 0.25 1 d PDU C 2
H2C4 H -0.0728 0.9401 0.8286 0.089 Uiso 0.25 1 calc PR C 2
H2C5 H -0.0981 0.9997 0.8398 0.089 Uiso 0.25 1 calc PR C 2
C3" C -0.1658(11) 0.9623(16) 0.7539(14) 0.075(3) Uani 0.25 1 d PDU C 2
H3C3 H -0.1659 0.9262 0.7332 0.091 Uiso 0.25 1 calc PR C 2
H3C4 H -0.1783 0.9899 0.7175 0.091 Uiso 0.25 1 calc PR C 2
C4" C -0.2204(13) 0.9631(18) 0.7898(19) 0.077(4) Uani 0.25 1 d PDU C 2
H4C4 H -0.2664 0.9522 0.7576 0.115 Uiso 0.25 1 calc PR C 2
H4C5 H -0.2235 0.9999 0.8063 0.115 Uiso 0.25 1 calc PR C 2
H4C6 H -0.2058 0.9378 0.8282 0.115 Uiso 0.25 1 calc PR C 2
C5" C 0.0222(15) 0.9207(11) 0.8059(12) 0.073(2) Uani 0.25 1 d PDU C 2
H5"1 H 0.0564 0.8956 0.7979 0.088 Uiso 0.25 1 calc PR C 2
H5"2 H -0.0162 0.8987 0.8111 0.088 Uiso 0.25 1 calc PR C 2
C6" C 0.0590(11) 0.9543(17) 0.8718(10) 0.076(3) Uani 0.25 1 d PDU C 2
H6"1 H 0.0544 0.9359 0.9117 0.091 Uiso 0.25 1 calc PR C 2
H6"2 H 0.0382 0.9910 0.8679 0.091 Uiso 0.25 1 calc PR C 2
C7" C 0.1381(12) 0.9578(17) 0.8784(13) 0.078(3) Uani 0.25 1 d PDU C 2
H7"1 H 0.1516 0.9247 0.8592 0.093 Uiso 0.25 1 calc PR C 2
H7"2 H 0.1457 0.9898 0.8536 0.093 Uiso 0.25 1 calc PR C 2
C8" C 0.1823(14) 0.9627(18) 0.9549(15) 0.080(4) Uani 0.25 1 d PDU C 2
H8"1 H 0.1511 0.9632 0.9810 0.120 Uiso 0.25 1 calc PR C 2
H8"2 H 0.2096 0.9964 0.9631 0.120 Uiso 0.25 1 calc PR C 2
H8"3 H 0.2142 0.9316 0.9690 0.120 Uiso 0.25 1 calc PR C 2
C9" C 0.0474(11) 0.9892(10) 0.7298(17) 0.071(2) Uani 0.25 1 d PDU C 2
H9"1 H 0.0787 1.0072 0.7715 0.085 Uiso 0.25 1 calc PR C 2
H9"2 H 0.0235 1.0181 0.6971 0.085 Uiso 0.25 1 calc PR C 2
C10" C 0.0926(9) 0.9561(15) 0.6997(14) 0.070(2) Uani 0.25 1 d PDU C 2
H10G H 0.0961 0.9751 0.6597 0.084 Uiso 0.25 1 calc PR C 2
H10F H 0.0709 0.9201 0.6849 0.084 Uiso 0.25 1 calc PR C 2
C11" C 0.1665(11) 0.9488(15) 0.7540(14) 0.070(3) Uani 0.25 1 d PDU C 2
H11F H 0.1706 0.9118 0.7735 0.083 Uiso 0.25 1 calc PR C 2
H11G H 0.1731 0.9753 0.7911 0.083 Uiso 0.25 1 calc PR C 2
C12" C 0.2243(11) 0.9572(16) 0.7234(18) 0.066(4) Uani 0.25 1 d PDU C 2
H12D H 0.2097 0.9856 0.6887 0.099 Uiso 0.25 1 calc PR C 2
H12E H 0.2319 0.9232 0.7030 0.099 Uiso 0.25 1 calc PR C 2
H12F H 0.2680 0.9682 0.7594 0.099 Uiso 0.25 1 calc PR C 2
C13" C -0.0570(16) 0.9312(11) 0.6871(12) 0.073(2) Uani 0.25 1 d PDU C 2
H13C H -0.0919 0.9113 0.7009 0.088 Uiso 0.25 1 calc PR C 2
H13D H -0.0317 0.9043 0.6695 0.088 Uiso 0.25 1 calc PR C 2
C14" C -0.0962(18) 0.9720(12) 0.6293(11) 0.075(3) Uani 0.25 1 d PDU C 2
H14G H -0.1216 0.9995 0.6459 0.090 Uiso 0.25 1 calc PR C 2
H14H H -0.0624 0.9909 0.6129 0.090 Uiso 0.25 1 calc PR C 2
C15" C -0.1481(17) 0.9383(13) 0.5718(12) 0.077(3) Uani 0.25 1 d PDU C 2
H15D H -0.1250 0.9043 0.5659 0.092 Uiso 0.25 1 calc PR C 2
H15E H -0.1889 0.9283 0.5843 0.092 Uiso 0.25 1 calc PR C 2
C16" C -0.173(2) 0.9694(16) 0.5056(12) 0.074(4) Uani 0.25 1 d PDU C 2
H16D H -0.1639 1.0082 0.5148 0.112 Uiso 0.25 1 calc PR C 2
H16E H -0.2236 0.9636 0.4826 0.112 Uiso 0.25 1 calc PR C 2
H16F H -0.1481 0.9565 0.4766 0.112 Uiso 0.25 1 calc PR C 2
N1A N 0.9911(3) 0.7119(3) 0.2466(3) 0.0447(16) Uani 1 1 d . . .
N2A N 0.9433(4) 0.5459(3) 0.3450(4) 0.073(2) Uani 1 1 d . . .
H2A1 H 0.9556 0.5270 0.3155 0.087 Uiso 1 1 calc R . .
N3A N 1.0505(4) 0.5481(3) 0.1534(3) 0.066(2) Uani 1 1 d D . .
H3A2 H 1.0466 0.5308 0.1883 0.079 Uiso 1 1 calc R A 1
O1A O 0.9896(3) 0.7653(2) 0.2459(2) 0.0418(12) Uani 1 1 d . . .
O2A O 0.9287(4) 0.6294(3) 0.3825(3) 0.091(2) Uani 1 1 d . . .
O3A O 1.0605(4) 0.6318(3) 0.1130(3) 0.084(2) Uani 1 1 d . . .
N1B N 0.0101(3) 0.31783(14) 0.2545(2) 0.0379(14) Uani 1 1 d GDU . .
C1B C 0.01366(19) 0.36532(14) 0.25398(15) 0.049(2) Uani 0.50 1 d PGDU D 1
S1B S 0.0209(3) 0.43429(14) 0.2565(2) 0.0796(13) Uani 0.50 1 d PGDU D 1
C1B' C -0.0046(2) 0.36538(15) 0.2536(2) 0.049(2) Uani 0.25 1 d PGDU D 2
S1B' S -0.0205(3) 0.43222(16) 0.2450(4) 0.0796(13) Uani 0.25 1 d PGDU D 2
C1BB C 0.0239(2) 0.36016(15) 0.2507(2) 0.049(2) Uani 0.25 1 d PGDU D 3
S1BB S 0.0579(4) 0.41629(19) 0.2413(5) 0.0796(13) Uani 0.25 1 d PGDU D 3

loop_
_atom_site_aniso_label
_atom_site_aniso_U_11
_atom_site_aniso_U_22
_atom_site_aniso_U_33
_atom_site_aniso_U_23
_atom_site_aniso_U_13
_atom_site_aniso_U_12
C1 0.056(5) 0.051(5) 0.025(4) -0.008(3) 0.027(4) 0.001(4)
C2 0.063(5) 0.058(5) 0.032(4) -0.001(4) 0.026(4) 0.017(4)
C3 0.058(5) 0.053(5) 0.034(4) 0.004(4) 0.024(4) 0.014(4)
C4 0.055(5) 0.041(4) 0.026(4) 0.001(3) 0.020(3) -0.001(4)
C5 0.054(5) 0.042(4) 0.017(3) 0.000(3) 0.018(3) 0.005(4)
C6 0.041(4) 0.037(4) 0.020(3) -0.002(3) 0.013(3) 0.004(3)
C7 0.050(5) 0.042(5) 0.034(4) -0.005(3) 0.027(3) -0.003(4)
C8 0.059(5) 0.033(4) 0.038(4) -0.004(3) 0.030(4) -0.003(4)
C9 0.043(4) 0.043(5) 0.030(4) -0.003(3) 0.019(3) -0.001(4)
C10 0.046(4) 0.038(4) 0.025(3) -0.005(3) 0.020(3) 0.001(3)
C11 0.042(4) 0.047(5) 0.031(4) 0.007(3) 0.020(3) -0.002(3)
C12 0.055(5) 0.046(5) 0.033(4) -0.002(4) 0.022(4) -0.003(4)
C13 0.060(5) 0.044(5) 0.033(4) 0.002(4) 0.028(4) 0.001(4)
C14 0.052(5) 0.046(5) 0.028(4) 0.002(3) 0.018(3) 0.009(4)
C15 0.051(5) 0.030(4) 0.026(3) -0.004(3) 0.025(3) 0.002(3)
C16 0.062(5) 0.033(4) 0.026(4) 0.000(3) 0.019(4) 0.000(4)
C17 0.049(5) 0.042(4) 0.028(4) 0.002(3) 0.018(3) -0.007(4)
C18 0.065(5) 0.036(4) 0.023(3) -0.007(3) 0.027(4) -0.013(4)
C19 0.044(4) 0.054(5) 0.028(4) 0.000(3) 0.019(3) -0.011(4)
C20 0.052(5) 0.057(5) 0.028(4) -0.001(4) 0.021(3) 0.008(4)
C21 0.053(5) 0.076(6) 0.032(4) 0.006(4) 0.025(4) -0.005(4)
C22 0.047(5) 0.044(4) 0.030(4) 0.004(3) 0.019(3) -0.008(4)
C23 0.062(5) 0.059(5) 0.028(4) 0.002(4) 0.025(4) -0.019(4)
C24 0.076(6) 0.055(5) 0.020(4) -0.005(4) 0.017(4) -0.027(4)
C25 0.049(5) 0.040(4) 0.022(4) 0.001(3) 0.012(3) -0.008(4)
C26 0.049(5) 0.043(4) 0.013(3) -0.006(3) 0.009(3) -0.014(4)
C27 0.045(4) 0.047(5) 0.013(3) -0.003(3) 0.011(3) -0.004(4)
C28 0.046(4) 0.052(5) 0.029(4) 0.007(4) 0.019(3) -0.006(4)
C29 0.053(5) 0.055(5) 0.035(4) 0.000(4) 0.029(4) 0.000(4)
C30 0.042(4) 0.036(4) 0.028(4) -0.002(3) 0.014(3) -0.003(3)
C31 0.045(4) 0.055(5) 0.030(4) 0.000(4) 0.023(3) -0.007(4)
C32 0.052(5) 0.041(5) 0.028(4) 0.001(3) 0.025(3) -0.014(4)
C33 0.049(5) 0.059(6) 0.029(4) -0.001(4) 0.023(3) 0.001(4)
C34 0.054(5) 0.043(5) 0.041(4) -0.005(4) 0.028(4) -0.003(4)
C35 0.058(5) 0.057(5) 0.023(4) -0.007(4) 0.016(4) -0.015(4)
C36 0.055(5) 0.041(4) 0.022(4) 0.003(3) 0.017(3) -0.014(4)
C37 0.065(5) 0.034(4) 0.027(4) -0.004(3) 0.020(4) -0.003(4)
C38 0.084(6) 0.039(5) 0.032(4) -0.007(4) 0.033(4) -0.004(4)
C39 0.058(5) 0.052(5) 0.026(4) 0.008(4) 0.022(4) 0.005(4)
C40 0.048(5) 0.059(5) 0.024(4) -0.005(3) 0.023(3) -0.002(4)
C41 0.061(5) 0.062(6) 0.032(4) -0.001(4) 0.022(4) -0.011(4)
C42 0.066(5) 0.071(6) 0.037(4) 0.002(4) 0.035(4) 0.005(4)
C43 0.047(5) 0.065(6) 0.045(5) 0.011(4) 0.026(4) -0.008(4)
C44 0.054(5) 0.058(5) 0.063(6) 0.010(5) 0.029(5) -0.016(4)
C45 0.063(5) 0.046(5) 0.041(4) -0.005(4) 0.017(4) -0.016(4)
C46 0.042(4) 0.038(4) 0.029(4) -0.005(3) 0.013(3) -0.004(3)
C47 0.043(4) 0.042(4) 0.024(4) -0.010(3) 0.013(3) -0.012(3)
C48 0.054(5) 0.046(5) 0.019(3) 0.001(3) 0.016(3) -0.002(4)
C49 0.049(5) 0.046(5) 0.025(4) -0.006(3) 0.018(3) -0.012(4)
C50 0.053(5) 0.039(5) 0.038(4) -0.011(3) 0.023(4) 0.002(4)
C51 0.074(5) 0.039(5) 0.032(4) 0.000(3) 0.034(4) -0.009(4)
C52 0.087(6) 0.046(5) 0.041(4) 0.011(4) 0.047(4) 0.007(4)
C53 0.081(6) 0.045(5) 0.040(4) 0.003(4) 0.044(4) 0.011(4)
C54 0.068(5) 0.038(5) 0.037(4) -0.001(3) 0.032(4) -0.005(4)
C55 0.076(6) 0.038(5) 0.044(4) 0.001(4) 0.042(4) -0.006(4)
C56 0.057(5) 0.051(5) 0.030(4) -0.016(4) 0.005(4) -0.006(4)
C57 0.065(5) 0.032(4) 0.019(3) -0.005(3) 0.017(4) -0.019(4)
C58 0.059(5) 0.039(4) 0.026(4) -0.006(3) 0.023(4) -0.013(4)
C59 0.074(6) 0.046(5) 0.032(4) -0.008(4) 0.039(4) -0.008(4)
C60 0.050(5) 0.056(5) 0.029(4) -0.008(4) 0.026(3) -0.015(4)
C61 0.056(5) 0.062(5) 0.034(4) -0.013(4) 0.031(4) -0.014(4)
C62 0.068(6) 0.070(6) 0.035(4) -0.012(4) 0.028(4) -0.032(5)
C63 0.065(6) 0.099(7) 0.060(5) -0.031(5) 0.049(5) -0.029(5)
C64 0.058(5) 0.042(4) 0.045(4) -0.019(4) 0.035(4) -0.010(4)
C65 0.056(5) 0.047(5) 0.062(5) -0.014(4) 0.031(4) 0.000(4)
C66 0.050(5) 0.040(5) 0.052(5) 0.004(4) 0.019(4) 0.004(4)
C67 0.058(5) 0.033(4) 0.033(4) 0.006(3) 0.019(4) -0.004(4)
C68 0.051(5) 0.046(5) 0.017(3) 0.004(3) 0.010(3) 0.003(4)
C69 0.054(5) 0.043(5) 0.016(3) 0.004(3) 0.008(3) 0.004(4)
C70 0.045(4) 0.040(4) 0.024(3) -0.001(3) 0.017(3) -0.001(3)
C71 0.052(5) 0.042(5) 0.026(4) 0.002(3) 0.018(3) -0.002(4)
C72 0.059(5) 0.042(5) 0.032(4) 0.002(4) 0.024(4) -0.007(4)
C73 0.086(6) 0.054(6) 0.046(5) -0.009(4) 0.042(5) -0.011(5)
C74 0.082(6) 0.053(5) 0.035(4) -0.002(4) 0.042(4) -0.012(4)
C75 0.055(5) 0.049(6) 0.039(4) -0.005(4) 0.029(4) 0.000(4)
C76 0.064(5) 0.054(6) 0.039(4) -0.008(4) 0.033(4) -0.005(4)
C77 0.075(6) 0.046(5) 0.031(4) 0.013(4) 0.006(4) -0.002(4)
C78 0.057(5) 0.036(4) 0.018(3) -0.007(3) 0.018(3) -0.001(4)
C79 0.068(6) 0.039(4) 0.028(4) 0.002(3) 0.028(4) -0.006(4)
C80 0.058(5) 0.052(5) 0.026(4) 0.001(4) 0.025(4) -0.006(4)
C81 0.060(5) 0.051(5) 0.027(4) -0.003(4) 0.033(4) -0.006(4)
C82 0.051(5) 0.070(6) 0.033(4) 0.008(4) 0.027(4) 0.003(4)
C83 0.059(5) 0.075(6) 0.026(4) 0.004(4) 0.024(4) 0.015(4)
C84 0.057(5) 0.101(7) 0.057(5) 0.025(5) 0.037(4) 0.006(5)
N1 0.051(4) 0.040(3) 0.024(3) 0.003(3) 0.020(3) 0.008(3)
N2 0.042(4) 0.038(3) 0.022(3) 0.002(3) 0.015(3) -0.001(3)
N3 0.048(4) 0.047(4) 0.021(3) 0.002(3) 0.013(3) -0.012(3)
N4 0.051(4) 0.044(4) 0.024(3) 0.000(3) 0.022(3) -0.006(3)
N5 0.049(4) 0.045(4) 0.028(3) 0.001(3) 0.022(3) -0.011(3)
N6 0.058(4) 0.043(4) 0.028(3) -0.006(3) 0.032(3) -0.008(3)
N7 0.044(4) 0.046(4) 0.030(3) -0.009(3) 0.016(3) 0.000(3)
N8 0.048(4) 0.044(4) 0.021(3) 0.001(3) 0.018(3) 0.000(3)
C1A 0.069(5) 0.063(6) 0.026(4) 0.001(4) 0.031(4) -0.008(4)
C2A 0.069(5) 0.058(6) 0.031(4) -0.007(4) 0.031(4) -0.011(4)
C3A 0.062(5) 0.070(5) 0.035(4) -0.008(4) 0.027(4) -0.004(5)
C4A 0.065(5) 0.064(6) 0.027(4) 0.002(4) 0.030(4) 0.004(4)
C5A 0.063(5) 0.068(6) 0.028(4) 0.003(4) 0.024(4) 0.000(4)
C6A 0.117(8) 0.071(7) 0.047(5) -0.007(5) 0.056(5) -0.010(6)
C7A 0.210(12) 0.055(6) 0.099(8) -0.013(6) 0.118(8) -0.029(7)
C8A 0.130(10) 0.128(11) 0.072(7) 0.003(7) 0.062(7) -0.040(8)
C9A 0.096(7) 0.079(7) 0.041(5) 0.004(5) 0.039(5) 0.017(6)
C10A 0.058(5) 0.062(4) 0.056(4) -0.002(3) 0.024(3) 0.000(3)
C11A 0.100(5) 0.098(5) 0.095(5) -0.002(3) 0.037(3) 0.005(3)
C10' 0.058(5) 0.062(4) 0.056(4) -0.002(3) 0.024(3) 0.000(3)
C11' 0.100(5) 0.098(5) 0.095(5) -0.002(3) 0.037(3) 0.005(3)
N1C 0.109(2) 0.098(3) 0.092(2) 0.002(2) 0.0343(18) 0.001(2)
C1C 0.106(3) 0.100(3) 0.095(3) -0.002(3) 0.035(2) -0.001(2)
C2C 0.107(3) 0.103(4) 0.098(3) 0.001(3) 0.039(2) -0.004(3)
C3C 0.105(3) 0.102(4) 0.098(4) 0.003(3) 0.038(3) -0.002(3)
C4C 0.104(4) 0.101(5) 0.097(5) 0.004(4) 0.038(3) -0.003(4)
C5C 0.104(3) 0.095(3) 0.089(3) 0.003(2) 0.033(2) 0.000(3)
C6C 0.099(3) 0.094(3) 0.087(3) 0.004(3) 0.034(3) -0.001(3)
C7C 0.094(4) 0.087(4) 0.083(3) 0.004(3) 0.037(3) 0.001(3)
C8C 0.086(4) 0.075(5) 0.081(4) 0.006(4) 0.036(3) 0.003(4)
C9C 0.115(3) 0.107(3) 0.100(3) -0.002(3) 0.039(2) 0.006(2)
C10C 0.120(3) 0.116(4) 0.113(3) -0.005(3) 0.045(2) 0.002(3)
C11C 0.124(4) 0.127(4) 0.128(4) -0.002(3) 0.047(3) 0.000(3)
C12C 0.134(4) 0.138(6) 0.140(5) -0.003(4) 0.057(4) 0.003(4)
C13C 0.109(3) 0.099(3) 0.094(3) 0.003(2) 0.032(2) -0.001(3)
C14C 0.108(3) 0.102(3) 0.096(3) 0.002(3) 0.036(3) -0.003(3)
C15C 0.107(4) 0.103(4) 0.103(4) -0.002(3) 0.034(3) -0.002(3)
C16C 0.111(5) 0.101(5) 0.106(4) 0.000(4) 0.032(3) 0.002(4)
N1" 0.075(2) 0.071(3) 0.071(2) 0.001(2) 0.0281(19) -0.001(2)
C1" 0.075(3) 0.073(3) 0.072(3) 0.001(3) 0.029(2) 0.000(3)
C2" 0.076(3) 0.075(4) 0.074(4) 0.000(3) 0.030(2) -0.001(3)
C3" 0.076(3) 0.076(4) 0.076(4) 0.001(4) 0.029(3) -0.001(3)
C4" 0.077(4) 0.078(6) 0.077(6) 0.000(4) 0.029(4) 0.000(4)
C5" 0.076(3) 0.073(3) 0.072(3) 0.003(3) 0.027(3) -0.001(3)
C6" 0.079(3) 0.075(4) 0.073(3) 0.002(3) 0.027(3) -0.001(3)
C7" 0.079(4) 0.077(4) 0.077(4) 0.000(4) 0.026(3) -0.001(3)
C8" 0.081(5) 0.078(6) 0.079(5) 0.000(4) 0.026(4) 0.000(4)
C9" 0.072(3) 0.071(3) 0.070(3) 0.000(3) 0.027(2) -0.001(3)
C10" 0.071(3) 0.070(4) 0.069(4) 0.000(3) 0.027(3) -0.002(3)
C11" 0.071(3) 0.069(4) 0.069(4) 0.002(4) 0.026(3) -0.001(3)
C12" 0.068(4) 0.067(6) 0.064(6) -0.002(4) 0.024(4) 0.003(4)
C13" 0.075(3) 0.073(3) 0.073(3) 0.000(3) 0.028(3) -0.002(3)
C14" 0.075(4) 0.076(4) 0.075(3) 0.000(3) 0.027(3) 0.000(3)
C15" 0.076(4) 0.077(4) 0.076(4) -0.002(3) 0.026(3) 0.002(3)
C16" 0.076(6) 0.076(6) 0.074(4) -0.003(4) 0.030(4) 0.001(4)
N1A 0.049(4) 0.065(4) 0.024(3) -0.004(3) 0.017(3) 0.002(3)
N2A 0.120(7) 0.066(5) 0.055(4) -0.009(4) 0.059(4) -0.023(5)
N3A 0.109(6) 0.063(5) 0.050(4) 0.009(4) 0.057(4) 0.023(4)
O1A 0.056(3) 0.045(3) 0.029(2) -0.001(3) 0.020(2) -0.002(3)
O2A 0.164(7) 0.072(5) 0.080(4) 0.004(4) 0.095(5) -0.001(4)
O3A 0.149(6) 0.073(4) 0.071(4) 0.007(4) 0.088(4) 0.003(4)
N1B 0.038(3) 0.065(3) 0.016(2) -0.002(3) 0.016(2) -0.003(3)
C1B 0.049(3) 0.054(3) 0.044(3) 0.000(2) 0.015(2) 0.000(3)
S1B 0.091(3) 0.081(2) 0.0709(19) -0.0008(18) 0.034(2) 0.002(2)
C1B' 0.049(3) 0.054(3) 0.044(3) 0.000(2) 0.015(2) 0.000(3)
S1B' 0.091(3) 0.081(2) 0.0709(19) -0.0008(18) 0.034(2) 0.002(2)
C1BB 0.049(3) 0.054(3) 0.044(3) 0.000(2) 0.015(2) 0.000(3)
S1BB 0.091(3) 0.081(2) 0.0709(19) -0.0008(18) 0.034(2) 0.002(2)

loop_
_atom_type_symbol
_atom_type_description
_atom_type_scat_dispersion_real
_atom_type_scat_dispersion_imag
_atom_type_scat_source
C C 0.0033 0.0016 'International Tables Vol C Tables 4.2.6.8 and 6.1.1.4'
H H 0.0000 0.0000 'International Tables Vol C Tables 4.2.6.8 and 6.1.1.4'
N N 0.0061 0.0033 'International Tables Vol C Tables 4.2.6.8 and 6.1.1.4'
O O 0.0106 0.0060 'International Tables Vol C Tables 4.2.6.8 and 6.1.1.4'
S S 0.1246 0.1234 'International Tables Vol C Tables 4.2.6.8 and 6.1.1.4'

loop_
_geom_angle_atom_site_label_1
_geom_angle_atom_site_label_2
_geom_angle_atom_site_label_3
_geom_angle
C2 C1 N1 107.0(6)
C2 C1 C40 132.1(7)
N1 C1 C40 120.7(6)
C1 C2 C3 109.1(7)
C4 C3 C2 107.6(7)
C3 C4 N1 106.9(6)
C3 C4 C5 131.7(6)
N1 C4 C5 121.3(6)
C15 C5 C4 111.3(6)
C15 C5 C6 110.0(6)
C4 C5 C6 111.2(6)
C15 C5 C14 110.6(6)
C4 C5 C14 107.0(6)
C6 C5 C14 106.7(5)
C7 C6 C11 116.8(6)
C7 C6 C5 123.2(6)
C11 C6 C5 119.9(6)
C8 C7 C6 123.1(7)
C7 C8 C9 119.1(7)
C10 C9 C8 118.8(7)
C10 C9 C12 121.4(7)
C8 C9 C12 119.7(7)
C11 C10 C9 120.4(7)
C10 C11 C6 121.7(7)
C13 C12 C9 178.1(9)
C12 C13 C55 176.9(8)
N2 C15 C16 106.1(6)
N2 C15 C5 122.3(6)
C16 C15 C5 131.5(6)
C17 C16 C15 108.2(6)
C18 C17 C16 108.7(6)
N2 C18 C17 106.0(6)
N2 C18 C19 121.9(6)
C17 C18 C19 131.9(7)
C18 C19 C22 112.0(6)
C18 C19 C20 109.6(6)
C22 C19 C20 109.8(6)
C18 C19 C21 108.8(6)
C22 C19 C21 108.0(6)
C20 C19 C21 108.4(6)
C23 C22 N3 106.7(6)
C23 C22 C19 132.3(7)
N3 C22 C19 120.9(6)
C22 C23 C24 108.6(7)
C25 C24 C23 108.5(6)
C24 C25 N3 106.6(6)
C24 C25 C26 131.8(6)
N3 C25 C26 121.5(6)
C25 C26 C36 111.5(6)
C25 C26 C27 112.8(6)
C36 C26 C27 108.2(6)
C25 C26 C35 107.4(6)
C36 C26 C35 108.8(6)
C27 C26 C35 108.0(6)
C28 C27 C32 117.6(7)
C28 C27 C26 120.8(6)
C32 C27 C26 121.4(6)
C29 C28 C27 121.2(7)
C28 C29 C30 120.3(7)
C31 C30 C29 117.7(7)
C31 C30 C33 123.2(7)
C29 C30 C33 119.2(7)
C32 C31 C30 121.5(7)
C31 C32 C27 121.7(7)
C34 C33 C30 177.4(8)
C33 C34 C76 177.6(8)
C37 C36 N4 106.5(7)
C37 C36 C26 132.0(6)
N4 C36 C26 121.4(6)
C36 C37 C38 108.3(6)
C39 C38 C37 109.3(7)
C38 C39 N4 104.1(7)
C38 C39 C40 133.0(7)
N4 C39 C40 122.5(7)
C39 C40 C41 111.0(6)
C39 C40 C1 111.0(6)
C41 C40 C1 109.8(6)
C39 C40 C42 108.7(6)
C41 C40 C42 108.5(6)
C1 C40 C42 107.7(6)
C44 C43 N5 108.2(7)
C44 C43 C82 131.3(7)
N5 C43 C82 120.4(7)
C43 C44 C45 107.4(7)
C46 C45 C44 109.0(7)
C45 C46 N5 106.2(6)
C45 C46 C47 132.3(6)
N5 C46 C47 120.8(6)
C46 C47 C57 111.8(6)
C46 C47 C48 112.0(6)
C57 C47 C48 109.2(6)
C46 C47 C56 107.5(6)
C57 C47 C56 107.0(6)
C48 C47 C56 109.2(6)
C49 C48 C53 117.6(7)
C49 C48 C47 122.6(7)
C53 C48 C47 119.7(7)
C48 C49 C50 121.9(7)
C49 C50 C51 120.5(7)
C52 C51 C50 117.8(7)
C52 C51 C54 123.7(7)
C50 C51 C54 118.5(7)
C53 C52 C51 120.6(7)
C52 C53 C48 121.6(7)
C55 C54 C51 177.9(9)
C54 C55 C13 177.0(8)
C58 C57 N6 106.3(7)
C58 C57 C47 132.1(6)
N6 C57 C47 121.6(6)
C57 C58 C59 108.1(6)
C60 C59 C58 109.0(7)
N6 C60 C59 105.6(6)
N6 C60 C61 122.8(7)
C59 C60 C61 131.4(7)
C60 C61 C64 111.1(6)
C60 C61 C63 109.7(6)
C64 C61 C63 108.0(7)
C60 C61 C62 110.7(7)
C64 C61 C62 109.4(6)
C63 C61 C62 107.8(7)
C65 C64 N7 107.0(7)
C65 C64 C61 132.1(7)
N7 C64 C61 120.8(7)
C64 C65 C66 108.4(7)
C67 C66 C65 107.5(7)
C66 C67 N7 107.4(7)
C66 C67 C68 131.4(7)
N7 C67 C68 120.9(6)
C78 C68 C69 109.7(6)
C78 C68 C67 112.4(6)
C69 C68 C67 109.5(6)
C78 C68 C77 109.3(6)
C69 C68 C77 107.7(6)
C67 C68 C77 108.2(6)
C74 C69 C70 117.1(7)
C74 C69 C68 119.0(7)
C70 C69 C68 123.9(7)
C71 C70 C69 121.4(7)
C70 C71 C72 121.2(7)
C71 C72 C73 117.7(7)
C71 C72 C75 120.4(7)
C73 C72 C75 121.9(7)
C74 C73 C72 121.3(8)
C73 C74 C69 121.2(7)
C76 C75 C72 176.2(8)
C75 C76 C34 177.8(9)
N8 C78 C79 106.3(7)
N8 C78 C68 122.4(6)
C79 C78 C68 131.1(7)
C78 C79 C80 108.2(7)
C81 C80 C79 108.6(7)
C80 C81 N8 106.1(7)
C80 C81 C82 131.5(7)
N8 C81 C82 122.3(6)
C81 C82 C84 109.4(6)
C81 C82 C83 110.4(7)
C84 C82 C83 107.5(7)
C81 C82 C43 111.1(6)
C84 C82 C43 108.8(7)
C83 C82 C43 109.5(6)
C1 N1 C4 109.4(6)
C15 N2 C18 111.0(6)
C22 N3 C25 109.7(6)
C36 N4 C39 111.7(6)
C43 N5 C46 109.1(6)
C60 N6 C57 111.0(6)
C67 N7 C64 109.6(6)
C78 N8 C81 110.8(6)
C2A C1A N1A 121.7(7)
C1A C2A C3A 120.8(7)
C1A C2A C6A 117.9(7)
C3A C2A C6A 121.3(8)
C2A C3A C4A 116.8(8)
C5A C4A C3A 120.9(7)
C5A C4A C9A 116.0(7)
C3A C4A C9A 123.0(8)
C4A C5A N1A 121.7(7)
O2A C6A N2A 125.0(9)
O2A C6A C2A 115.1(8)
N2A C6A C2A 119.9(8)
C8A C7A N2A 111.6(8)
O3A C9A N3A 124.2(8)
O3A C9A C4A 118.8(9)
N3A C9A C4A 116.9(8)
N3A C10A C11A 96.6(14)
N3A C10' C11' 110.5(14)
C1C N1C C13C 108.9(12)
C1C N1C C5C 113.6(12)
C13C N1C C5C 108.9(11)
C1C N1C C9C 107.8(11)
C13C N1C C9C 110.1(12)
C5C N1C C9C 107.5(12)
N1C C1C C2C 116.8(13)
C3C C2C C1C 113.1(13)
C2C C3C C4C 118.8(14)
N1C C5C C6C 112.4(11)
C7C C6C C5C 104.8(12)
C8C C7C C6C 113.5(12)
N1C C9C C10C 118.9(14)
C11C C10C C9C 134.2(16)
C10C C11C C12C 108.8(15)
N1C C13C C14C 116.3(13)
C13C C14C C15C 114.4(14)
C14C C15C C16C 108.3(13)
C13" N1" C1" 109(2)
C13" N1" C9" 112(2)
C1" N1" C9" 105.9(19)
C13" N1" C5" 112.4(19)
C1" N1" C5" 103(2)
C9" N1" C5" 114(2)
N1" C1" C2" 114.1(18)
C3" C2" C1" 112.0(17)
C2" C3" C4" 109.4(17)
N1" C5" C6" 109.6(17)
C5" C6" C7" 105.0(16)
C8" C7" C6" 107.2(16)
N1" C9" C10" 116.0(18)
C9" C10" C11" 109.2(17)
C10" C11" C12" 111.3(17)
N1" C13" C14" 112.6(17)
C15" C14" C13" 106.6(16)
C16" C15" C14" 111.4(18)
O1A N1A C5A 120.9(7)
O1A N1A C1A 121.2(6)
C5A N1A C1A 117.9(7)
C6A N2A C7A 120.9(8)
C9A N3A C10' 116.9(8)
C9A N3A C10A 124.2(10)
C10' N3A C10A 19.4(11)
C1BB N1B C1B 13.3
C1BB N1B C1B' 30.8
C1B N1B C1B' 17.8
N1B C1B S1B 177.7
N1B C1B' S1B' 172.9
N1B C1BB S1BB 167.4

loop_
_geom_bond_atom_site_label_1
_geom_bond_atom_site_label_2
_geom_bond_distance
C1 C2 1.354(10)
C1 N1 1.396(9)
C1 C40 1.535(9)
C2 C3 1.421(10)
C3 C4 1.376(10)
C4 N1 1.398(8)
C4 C5 1.518(9)
C5 C15 1.490(10)
C5 C6 1.541(10)
C5 C14 1.541(9)
C6 C7 1.396(10)
C6 C11 1.399(10)
C7 C8 1.359(10)
C8 C9 1.418(10)
C9 C10 1.391(10)
C9 C12 1.428(11)
C10 C11 1.373(10)
C12 C13 1.199(10)
C13 C55 1.382(11)
C15 N2 1.371(8)
C15 C16 1.397(9)
C16 C17 1.389(10)
C17 C18 1.385(10)
C18 N2 1.384(9)
C18 C19 1.512(10)
C19 C22 1.516(9)
C19 C20 1.521(10)
C19 C21 1.546(10)
C22 C23 1.353(10)
C22 N3 1.388(9)
C23 C24 1.421(9)
C24 C25 1.349(10)
C25 N3 1.400(8)
C25 C26 1.499(9)
C26 C36 1.514(11)
C26 C27 1.529(10)
C26 C35 1.550(9)
C27 C28 1.385(10)
C27 C32 1.388(9)
C28 C29 1.384(10)
C29 C30 1.411(10)
C30 C31 1.376(10)
C30 C33 1.429(11)
C31 C32 1.367(10)
C33 C34 1.213(10)
C34 C76 1.344(12)
C36 C37 1.372(10)
C36 N4 1.373(9)
C37 C38 1.401(11)
C38 C39 1.396(10)
C39 N4 1.398(9)
C39 C40 1.492(10)
C40 C41 1.513(11)
C40 C42 1.543(10)
C43 C44 1.358(11)
C43 N5 1.368(9)
C43 C82 1.539(10)
C44 C45 1.402(11)
C45 C46 1.362(10)
C46 N5 1.397(8)
C46 C47 1.507(10)
C47 C57 1.520(10)
C47 C48 1.523(10)
C47 C56 1.558(9)
C48 C49 1.371(10)
C48 C53 1.402(10)
C49 C50 1.372(10)
C50 C51 1.404(10)
C51 C52 1.397(10)
C51 C54 1.416(10)
C52 C53 1.366(10)
C54 C55 1.208(10)
C57 C58 1.366(10)
C57 N6 1.383(9)
C58 C59 1.394(10)
C59 C60 1.379(10)
C60 N6 1.366(9)
C60 C61 1.496(10)
C61 C64 1.529(10)
C61 C63 1.543(11)
C61 C62 1.553(11)
C64 C65 1.358(11)
C64 N7 1.401(9)
C65 C66 1.431(11)
C66 C67 1.372(10)
C67 N7 1.382(9)
C67 C68 1.534(10)
C68 C78 1.492(10)
C68 C69 1.533(10)
C68 C77 1.539(9)
C69 C74 1.404(10)
C69 C70 1.408(10)
C70 C71 1.380(10)
C71 C72 1.384(10)
C72 C73 1.410(11)
C72 C75 1.435(11)
C73 C74 1.369(11)
C75 C76 1.203(11)
C78 N8 1.365(9)
C78 C79 1.387(10)
C79 C80 1.390(10)
C80 C81 1.377(10)
C81 N8 1.383(9)
C81 C82 1.506(11)
C82 C84 1.523(11)
C82 C83 1.527(11)
C1A C2A 1.357(11)
C1A N1A 1.370(9)
C2A C3A 1.394(10)
C2A C6A 1.536(11)
C3A C4A 1.400(11)
C4A C5A 1.349(11)
C4A C9A 1.536(11)
C5A N1A 1.370(9)
C6A O2A 1.245(10)
C6A N2A 1.306(11)
C7A C8A 1.457(14)
C7A N2A 1.473(11)
C9A O3A 1.217(10)
C9A N3A 1.348(11)
C10A N3A 1.52(2)
C10A C11A 1.53(3)
C10' N3A 1.468(15)
C10' C11' 1.542(5)
N1C C1C 1.491(14)
N1C C13C 1.504(14)
N1C C5C 1.506(14)
N1C C9C 1.507(14)
C1C C2C 1.531(15)
C2C C3C 1.460(14)
C3C C4C 1.530(15)
C5C C6C 1.564(15)
C6C C7C 1.501(15)
C7C C8C 1.497(14)
C9C C10C 1.533(15)
C10C C11C 1.493(15)
C11C C12C 1.533(16)
C13C C14C 1.534(15)
C14C C15C 1.536(15)
C15C C16C 1.596(15)
N1" C13" 1.473(18)
N1" C1" 1.479(18)
N1" C9" 1.487(18)
N1" C5" 1.493(18)
C1" C2" 1.530(18)
C2" C3" 1.513(19)
C3" C4" 1.554(19)
C5" C6" 1.563(19)
C6" C7" 1.573(19)
C7" C8" 1.548(19)
C9" C10" 1.528(18)
C10" C11" 1.545(18)
C11" C12" 1.548(19)
C13" C14" 1.563(19)
C14" C15" 1.539(19)
C15" C16" 1.514(19)
N1A O1A 1.315(8)
N1B C1BB 1.0900
N1B C1B 1.1719
N1B C1B' 1.2070
C1B S1B 1.7037
C1B' S1B' 1.6751
C1BB S1BB 1.5898

loop_
_geom_torsion_atom_site_label_1
_geom_torsion_atom_site_label_2
_geom_torsion_atom_site_label_3
_geom_torsion_atom_site_label_4
_geom_torsion
N1 C1 C2 C3 1.0(9)
C40 C1 C2 C3 -174.2(8)
C1 C2 C3 C4 -0.8(10)
C2 C3 C4 N1 0.3(9)
C2 C3 C4 C5 177.6(8)
C3 C4 C5 C15 117.0(9)
N1 C4 C5 C15 -65.9(9)
C3 C4 C5 C6 -120.0(9)
N1 C4 C5 C6 57.1(9)
C3 C4 C5 C14 -3.8(11)
N1 C4 C5 C14 173.2(6)
C15 C5 C6 C7 143.7(6)
C4 C5 C6 C7 20.0(9)
C14 C5 C6 C7 -96.3(7)
C15 C5 C6 C11 -39.6(8)
C4 C5 C6 C11 -163.3(6)
C14 C5 C6 C11 80.4(8)
C11 C6 C7 C8 2.0(10)
C5 C6 C7 C8 178.7(6)
C6 C7 C8 C9 -0.6(11)
C7 C8 C9 C10 -1.6(10)
C7 C8 C9 C12 178.1(7)
C8 C9 C10 C11 2.4(10)
C12 C9 C10 C11 -177.3(7)
C9 C10 C11 C6 -1.0(10)
C7 C6 C11 C10 -1.1(10)
C5 C6 C11 C10 -178.0(6)
C10 C9 C12 C13 96(28)
C8 C9 C12 C13 -84(28)
C9 C12 C13 C55 30(40)
C4 C5 C15 N2 76.6(8)
C6 C5 C15 N2 -47.1(8)
C14 C5 C15 N2 -164.7(6)
C4 C5 C15 C16 -108.2(8)
C6 C5 C15 C16 128.1(7)
C14 C5 C15 C16 10.5(10)
N2 C15 C16 C17 0.0(7)
C5 C15 C16 C17 -175.8(7)
C15 C16 C17 C18 0.7(8)
C16 C17 C18 N2 -1.1(8)
C16 C17 C18 C19 174.1(7)
N2 C18 C19 C22 -75.2(8)
C17 C18 C19 C22 110.3(8)
N2 C18 C19 C20 47.0(8)
C17 C18 C19 C20 -127.5(8)
N2 C18 C19 C21 165.5(6)
C17 C18 C19 C21 -9.1(10)
C18 C19 C22 C23 -119.1(9)
C20 C19 C22 C23 118.8(9)
C21 C19 C22 C23 0.7(12)
C18 C19 C22 N3 64.7(9)
C20 C19 C22 N3 -57.4(9)
C21 C19 C22 N3 -175.5(7)
N3 C22 C23 C24 2.4(9)
C19 C22 C23 C24 -174.2(8)
C22 C23 C24 C25 -2.0(10)
C23 C24 C25 N3 0.8(9)
C23 C24 C25 C26 177.2(8)
C24 C25 C26 C36 117.4(9)
N3 C25 C26 C36 -66.7(9)
C24 C25 C26 C27 -120.6(9)
N3 C25 C26 C27 55.4(9)
C24 C25 C26 C35 -1.6(12)
N3 C25 C26 C35 174.3(7)
C25 C26 C27 C28 20.3(9)
C36 C26 C27 C28 144.2(6)
C35 C26 C27 C28 -98.2(7)
C25 C26 C27 C32 -164.1(6)
C36 C26 C27 C32 -40.3(8)
C35 C26 C27 C32 77.3(8)
C32 C27 C28 C29 3.2(10)
C26 C27 C28 C29 178.9(6)
C27 C28 C29 C30 -2.6(11)
C28 C29 C30 C31 0.7(10)
C28 C29 C30 C33 -179.6(7)
C29 C30 C31 C32 0.5(10)
C33 C30 C31 C32 -179.1(7)
C30 C31 C32 C27 0.1(11)
C28 C27 C32 C31 -2.0(10)
C26 C27 C32 C31 -177.6(6)
C31 C30 C33 C34 -173(19)
C29 C30 C33 C34 7(20)
C30 C33 C34 C76 -57(34)
C25 C26 C36 C37 -107.3(8)
C27 C26 C36 C37 128.0(8)
C35 C26 C36 C37 10.9(10)
C25 C26 C36 N4 76.6(8)
C27 C26 C36 N4 -48.1(8)
C35 C26 C36 N4 -165.2(6)
N4 C36 C37 C38 -0.1(8)
C26 C36 C37 C38 -176.6(7)
C36 C37 C38 C39 0.5(8)
C37 C38 C39 N4 -0.8(8)
C37 C38 C39 C40 172.6(7)
C38 C39 C40 C41 -126.3(9)
N4 C39 C40 C41 46.0(9)
C38 C39 C40 C1 111.2(9)
N4 C39 C40 C1 -76.4(9)
C38 C39 C40 C42 -7.1(11)
N4 C39 C40 C42 165.3(6)
C2 C1 C40 C39 -119.3(9)
N1 C1 C40 C39 66.0(9)
C2 C1 C40 C41 117.5(10)
N1 C1 C40 C41 -57.2(9)
C2 C1 C40 C42 -0.4(12)
N1 C1 C40 C42 -175.1(7)
N5 C43 C44 C45 -2.1(10)
C82 C43 C44 C45 176.0(8)
C43 C44 C45 C46 1.9(10)
C44 C45 C46 N5 -1.0(9)
C44 C45 C46 C47 -170.5(8)
C45 C46 C47 C57 -126.9(9)
N5 C46 C47 C57 64.8(8)
C45 C46 C47 C48 110.3(9)
N5 C46 C47 C48 -58.0(9)
C45 C46 C47 C56 -9.7(11)
N5 C46 C47 C56 -178.0(6)
C46 C47 C48 C49 -13.4(9)
C57 C47 C48 C49 -137.7(7)
C56 C47 C48 C49 105.6(8)
C46 C47 C48 C53 168.4(6)
C57 C47 C48 C53 44.1(8)
C56 C47 C48 C53 -72.6(9)
C53 C48 C49 C50 -2.6(11)
C47 C48 C49 C50 179.1(6)
C48 C49 C50 C51 1.1(11)
C49 C50 C51 C52 1.0(11)
C49 C50 C51 C54 -179.2(7)
C50 C51 C52 C53 -1.5(12)
C54 C51 C52 C53 178.6(8)
C51 C52 C53 C48 0.0(13)
C49 C48 C53 C52 2.1(11)
C47 C48 C53 C52 -179.6(7)
C52 C51 C54 C55 -177(100)
C50 C51 C54 C55 3(29)
C51 C54 C55 C13 8(42)
C12 C13 C55 C54 38(30)
C46 C47 C57 C58 106.0(8)
C48 C47 C57 C58 -129.6(8)
C56 C47 C57 C58 -11.5(10)
C46 C47 C57 N6 -77.2(8)
C48 C47 C57 N6 47.2(8)
C56 C47 C57 N6 165.3(6)
N6 C57 C58 C59 -1.5(7)
C47 C57 C58 C59 175.7(7)
C57 C58 C59 C60 0.8(8)
C58 C59 C60 N6 0.2(8)
C58 C59 C60 C61 -175.2(7)
N6 C60 C61 C64 78.1(9)
C59 C60 C61 C64 -107.2(9)
N6 C60 C61 C63 -162.5(7)
C59 C60 C61 C63 12.1(12)
N6 C60 C61 C62 -43.7(9)
C59 C60 C61 C62 131.0(8)
C60 C61 C64 C65 122.6(9)
C63 C61 C64 C65 2.2(12)
C62 C61 C64 C65 -114.8(9)
C60 C61 C64 N7 -60.6(9)
C63 C61 C64 N7 179.1(7)
C62 C61 C64 N7 62.0(9)
N7 C64 C65 C66 -1.3(9)
C61 C64 C65 C66 175.9(8)
C64 C65 C66 C67 0.4(9)
C65 C66 C67 N7 0.7(8)
C65 C66 C67 C68 -173.3(7)
C66 C67 C68 C78 -126.0(8)
N7 C67 C68 C78 60.6(9)
C66 C67 C68 C69 111.9(9)
N7 C67 C68 C69 -61.6(8)
C66 C67 C68 C77 -5.3(11)
N7 C67 C68 C77 -178.7(6)
C78 C68 C69 C74 45.1(8)
C67 C68 C69 C74 168.8(6)
C77 C68 C69 C74 -73.8(9)
C78 C68 C69 C70 -135.7(7)
C67 C68 C69 C70 -11.9(9)
C77 C68 C69 C70 105.5(8)
C74 C69 C70 C71 -2.3(10)
C68 C69 C70 C71 178.4(6)
C69 C70 C71 C72 0.4(11)
C70 C71 C72 C73 2.4(11)
C70 C71 C72 C75 -176.8(7)
C71 C72 C73 C74 -3.2(12)
C75 C72 C73 C74 175.9(8)
C72 C73 C74 C69 1.3(13)
C70 C69 C74 C73 1.5(11)
C68 C69 C74 C73 -179.2(7)
C71 C72 C75 C76 49(14)
C73 C72 C75 C76 -130(13)
C72 C75 C76 C34 -63(33)
C33 C34 C76 C75 60(38)
C69 C68 C78 N8 45.3(8)
C67 C68 C78 N8 -76.8(8)
C77 C68 C78 N8 163.1(6)
C69 C68 C78 C79 -129.1(8)
C67 C68 C78 C79 108.9(8)
C77 C68 C78 C79 -11.2(10)
N8 C78 C79 C80 -0.4(8)
C68 C78 C79 C80 174.7(7)
C78 C79 C80 C81 0.1(8)
C79 C80 C81 N8 0.3(8)
C79 C80 C81 C82 -175.4(7)
C80 C81 C82 C84 13.4(12)
N8 C81 C82 C84 -161.6(7)
C80 C81 C82 C83 131.6(8)
N8 C81 C82 C83 -43.5(9)
C80 C81 C82 C43 -106.8(9)
N8 C81 C82 C43 78.2(9)
C44 C43 C82 C81 121.0(10)
N5 C43 C82 C81 -61.2(10)
C44 C43 C82 C84 0.4(13)
N5 C43 C82 C84 178.3(7)
C44 C43 C82 C83 -116.8(10)
N5 C43 C82 C83 61.0(9)
C2 C1 N1 C4 -0.9(8)
C40 C1 N1 C4 175.0(6)
C3 C4 N1 C1 0.4(8)
C5 C4 N1 C1 -177.3(6)
C16 C15 N2 C18 -0.7(7)
C5 C15 N2 C18 175.5(6)
C17 C18 N2 C15 1.1(7)
C19 C18 N2 C15 -174.6(6)
C23 C22 N3 C25 -1.9(8)
C19 C22 N3 C25 175.2(7)
C24 C25 N3 C22 0.7(9)
C26 C25 N3 C22 -176.1(7)
C37 C36 N4 C39 -0.4(8)
C26 C36 N4 C39 176.5(6)
C38 C39 N4 C36 0.7(8)
C40 C39 N4 C36 -173.5(6)
C44 C43 N5 C46 1.5(9)
C82 C43 N5 C46 -176.8(7)
C45 C46 N5 C43 -0.3(8)
C47 C46 N5 C43 170.6(7)
C59 C60 N6 C57 -1.2(8)
C61 C60 N6 C57 174.7(6)
C58 C57 N6 C60 1.7(8)
C47 C57 N6 C60 -175.8(6)
C66 C67 N7 C64 -1.6(8)
C68 C67 N7 C64 173.3(6)
C65 C64 N7 C67 1.8(8)
C61 C64 N7 C67 -175.8(6)
C79 C78 N8 C81 0.6(8)
C68 C78 N8 C81 -175.0(6)
C80 C81 N8 C78 -0.5(8)
C82 C81 N8 C78 175.6(6)
N1A C1A C2A C3A 2.0(12)
N1A C1A C2A C6A -178.4(7)
C1A C2A C3A C4A 0.2(12)
C6A C2A C3A C4A -179.5(8)
C2A C3A C4A C5A -3.0(12)
C2A C3A C4A C9A 178.5(8)
C3A C4A C5A N1A 3.7(12)
C9A C4A C5A N1A -177.6(7)
C1A C2A C6A O2A -1.9(13)
C3A C2A C6A O2A 177.8(9)
C1A C2A C6A N2A 178.2(9)
C3A C2A C6A N2A -2.2(14)
C5A C4A C9A O3A -2.4(13)
C3A C4A C9A O3A 176.2(9)
C5A C4A C9A N3A 178.9(8)
C3A C4A C9A N3A -2.5(13)
C13C N1C C1C C2C -68.0(17)
C5C N1C C1C C2C 53.6(18)
C9C N1C C1C C2C 172.6(14)
N1C C1C C2C C3C 153.4(14)
C1C C2C C3C C4C 165.9(14)
C1C N1C C5C C6C 52.5(17)
C13C N1C C5C C6C 174.0(14)
C9C N1C C5C C6C -66.7(16)
N1C C5C C6C C7C 157.8(13)
C5C C6C C7C C8C 160.6(13)
C1C N1C C9C C10C 168.7(14)
C13C N1C C9C C10C 50.0(19)
C5C N1C C9C C10C -68.5(18)
N1C C9C C10C C11C 69(3)
C9C C10C C11C C12C 155(2)
C1C N1C C13C C14C -70.1(17)
C5C N1C C13C C14C 165.6(14)
C9C N1C C13C C14C 48.0(18)
N1C C13C C14C C15C 85.4(19)
C13C C14C C15C C16C 148.9(14)
C13" N1" C1" C2" 71(3)
C9" N1" C1" C2" -169(2)
C5" N1" C1" C2" -49(2)
N1" C1" C2" C3" -87(3)
C1" C2" C3" C4" -154(3)
C13" N1" C5" C6" -165(2)
C1" N1" C5" C6" -49(2)
C9" N1" C5" C6" 66(3)
N1" C5" C6" C7" -93(3)
C5" C6" C7" C8" -151(3)
C13" N1" C9" C10" -60(3)
C1" N1" C9" C10" -178(2)
C5" N1" C9" C10" 70(3)
N1" C9" C10" C11" -106(3)
C9" C10" C11" C12" -137(3)
C1" N1" C13" C14" 58(3)
C9" N1" C13" C14" -59(4)
C5" N1" C13" C14" 171(3)
N1" C13" C14" C15" -178(3)
C13" C14" C15" C16" -163(3)
C4A C5A N1A O1A 178.2(7)
C4A C5A N1A C1A -1.6(11)
C2A C1A N1A O1A 179.0(7)
C2A C1A N1A C5A -1.3(11)
O2A C6A N2A C7A -1.1(17)
C2A C6A N2A C7A 178.8(9)
C8A C7A N2A C6A 179.9(10)
O3A C9A N3A C10' 9.0(16)
C4A C9A N3A C10' -172.4(11)
O3A C9A N3A C10A -12.0(17)
C4A C9A N3A C10A 166.6(10)
C11' C10' N3A C9A 175.5(13)
C11' C10' N3A C10A -68(3)
C11A C10A N3A C9A 93.8(15)
C11A C10A N3A C10' 20(3)
